data_1545717
loop_
_publ_author_name
'Han, Hong Sik'
'Lee, Young Jin'
'Jung, Young-Sik'
'Han, Soo Bong'

_publ_section_title
;
 Stereoselective Photoredox-Catalyzed Chlorotrifluoromethylation of
 Alkynes: Synthesis of Tetrasubstituted Alkenes.
;
_journal_issue 8
_journal_name_full 'Organic letters'
_journal_page_first 1962
_journal_page_last 1965
_journal_paper_doi 10.1021/acs.orglett.7b00470
_journal_volume 19
_journal_year 2017
_chemical_formula_sum 'C17 H15 Cl F3 N O2 S'
_chemical_formula_weight 389.81
_chemical_name_systematic
; 
 ? 
;
_space_group_IT_number 19
_symmetry_cell_setting orthorhombic
_symmetry_space_group_name_Hall 'P 2ac 2ab'
_symmetry_space_group_name_H-M 'P 21 21 21'
_atom_sites_solution_hydrogens geom
_atom_sites_solution_primary direct
_atom_sites_solution_secondary difmap
_audit_creation_method SHELXL-97
_cell_angle_alpha 90.00
_cell_angle_beta 90.00
_cell_angle_gamma 90.00
_cell_formula_units_Z 4
_cell_length_a 6.2323(2)
_cell_length_b 9.6926(3)
_cell_length_c 29.7861(8)
_cell_measurement_reflns_used 9151
_cell_measurement_temperature 296(1)
_cell_measurement_theta_max 22.97
_cell_measurement_theta_min 2.51
_cell_volume 1799.29(9)
_computing_cell_refinement 'Bruker SAINT'
_computing_data_collection 'Bruker APEX2'
_computing_data_reduction 'Bruker SAINT'
_computing_molecular_graphics 'Bruker SHELXTL'
_computing_publication_material 'Bruker SHELXTL'
_computing_structure_refinement 'SHELXL-97 (Sheldrick, 2008)'
_computing_structure_solution 'SHELXS-97 (Sheldrick, 2008)'
_diffrn_ambient_temperature 296(1)
_diffrn_measured_fraction_theta_full 0.982
_diffrn_measured_fraction_theta_max 0.982
_diffrn_measurement_device_type 'Bruker APEX-II CCD'
_diffrn_measurement_method '\f and \w scans'
_diffrn_radiation_monochromator graphite
_diffrn_radiation_source 'fine-focus sealed tube'
_diffrn_radiation_type MoK\a
_diffrn_radiation_wavelength 0.71073
_diffrn_reflns_av_R_equivalents 0.0000
_diffrn_reflns_av_sigmaI/netI 0.0140
_diffrn_reflns_limit_h_max 7
_diffrn_reflns_limit_h_min 0
_diffrn_reflns_limit_k_max 11
_diffrn_reflns_limit_k_min 0
_diffrn_reflns_limit_l_max 36
_diffrn_reflns_limit_l_min 0
_diffrn_reflns_number 2033
_diffrn_reflns_theta_full 25.99
_diffrn_reflns_theta_max 25.99
_diffrn_reflns_theta_min 1.37
_exptl_absorpt_coefficient_mu 0.368
_exptl_absorpt_correction_T_max 0.9854
_exptl_absorpt_correction_T_min 0.8669
_exptl_absorpt_correction_type multi-scan
_exptl_absorpt_process_details 'Bruker SADABS'
_exptl_crystal_colour silver
_exptl_crystal_density_diffrn 1.439
_exptl_crystal_density_meas ?
_exptl_crystal_density_method 'not measured'
_exptl_crystal_description block
_exptl_crystal_F_000 800
_exptl_crystal_size_max 0.40
_exptl_crystal_size_mid 0.12
_exptl_crystal_size_min 0.04
_refine_diff_density_max 0.279
_refine_diff_density_min -0.201
_refine_diff_density_rms 0.057
_refine_ls_abs_structure_details 'Flack H D (1983), Acta Cryst. A39, 876-881'
_refine_ls_abs_structure_Flack 0.39(16)
_refine_ls_extinction_method none
_refine_ls_goodness_of_fit_ref 1.077
_refine_ls_hydrogen_treatment refxyz
_refine_ls_matrix_type full
_refine_ls_number_parameters 226
_refine_ls_number_reflns 2033
_refine_ls_number_restraints 0
_refine_ls_restrained_S_all 1.077
_refine_ls_R_factor_all 0.0614
_refine_ls_R_factor_gt 0.0533
_refine_ls_shift/su_max 0.000
_refine_ls_shift/su_mean 0.000
_refine_ls_structure_factor_coef Fsqd
_refine_ls_weighting_details 'calc w=1/[\s^2^(Fo^2^)+(0.0807P)^2^+0.5108P] where P=(Fo^2^+2Fc^2^)/3'
_refine_ls_weighting_scheme calc
_refine_ls_wR_factor_gt 0.1339
_refine_ls_wR_factor_ref 0.1404
_reflns_number_gt 1751
_reflns_number_total 2033
_reflns_threshold_expression >2sigma(I)
_cod_data_source_file ol7b00470_si_001.cif
_cod_data_source_block 20161007_0m
_cod_depositor_comments
;
The following automatic conversions were performed:

'_symmetry_cell_setting' value 'Orthorhombic' changed to
'orthorhombic' according to
/home/data/users/saulius/crontab/automatic-downloads/rss-feeds/ACS/lib/dictionaries/cif_core.dic
dictionary named 'cif_core.dic' version 2.4.2 from 2011-04-26.

'_exptl_crystal_density_meas' value 'none' was changed to '?' - the
value is perceived as not measured.

Automatic conversion script
Id: cif_fix_values 4973 2017-02-22 13:04:09Z antanas 

 Adding full bibliography for 1545717.cif.
;
_cod_original_sg_symbol_H-M P2(1)2(1)2(1)
_cod_database_code 1545717

loop_
_symmetry_equiv_pos_as_xyz
'x, y, z'
'x+1/2, -y+1/2, -z'
'-x, y+1/2, -z+1/2'
'-x+1/2, -y, z+1/2'

loop_
_atom_site_label
_atom_site_type_symbol
_atom_site_fract_x
_atom_site_fract_y
_atom_site_fract_z
_atom_site_U_iso_or_equiv
_atom_site_adp_type
_atom_site_occupancy
_atom_site_symmetry_multiplicity
_atom_site_calc_flag
_atom_site_refinement_flags
Cl1 Cl 0.4976(2) 0.60245(14) 0.22841(4) 0.0924(5) Uani 1 1 d .
S1 S 0.02428(18) 0.12756(12) 0.04468(3) 0.0625(3) Uani 1 1 d .
F1 F -0.1438(6) 0.3973(4) 0.28171(17) 0.1453(17) Uani 1 1 d .
F2 F 0.0345(7) 0.2473(3) 0.24502(11) 0.1085(12) Uani 1 1 d .
F3 F 0.0773(7) 0.2664(3) 0.31386(10) 0.1144(12) Uani 1 1 d .
O1 O -0.0060(6) 0.1298(4) -0.00303(9) 0.0858(10) Uani 1 1 d .
O2 O -0.1545(5) 0.1181(4) 0.07413(11) 0.0801(9) Uani 1 1 d .
N1 N 0.1461(6) 0.2711(4) 0.05548(10) 0.0603(9) Uani 1 1 d .
H1B H 0.1898 0.3220 0.0337 0.072 Uiso 1 1 calc R
C1 C 0.3025(7) 0.4747(4) 0.23197(14) 0.0602(10) Uani 1 1 d .
C2 C 0.2198(8) 0.4477(5) 0.27115(13) 0.0656(11) Uani 1 1 d .
C3 C 0.0476(9) 0.3405(5) 0.27668(16) 0.0779(14) Uani 1 1 d .
C4 C 0.2743(12) 0.5222(6) 0.31430(14) 0.0982(18) Uani 1 1 d .
H4A H 0.3838 0.5896 0.3086 0.147 Uiso 1 1 calc R
H4B H 0.3254 0.4570 0.3361 0.147 Uiso 1 1 calc R
H4C H 0.1484 0.5674 0.3257 0.147 Uiso 1 1 calc R
C5 C 0.2551(7) 0.4156(4) 0.18658(13) 0.0538(9) Uani 1 1 d .
C6 C 0.4165(7) 0.3485(4) 0.16312(13) 0.0620(10) Uani 1 1 d .
H6A H 0.5512 0.3381 0.1761 0.074 Uiso 1 1 calc R
C7 C 0.3792(7) 0.2971(5) 0.12067(13) 0.0609(11) Uani 1 1 d .
H7A H 0.4871 0.2503 0.1054 0.073 Uiso 1 1 calc R
C8 C 0.1828(7) 0.3153(4) 0.10115(12) 0.0511(9) Uani 1 1 d .
C9 C 0.0220(7) 0.3816(4) 0.12351(13) 0.0596(10) Uani 1 1 d .
H9A H -0.1109 0.3934 0.1098 0.072 Uiso 1 1 calc R
C10 C 0.0558(7) 0.4315(5) 0.16650(14) 0.0633(11) Uani 1 1 d .
H10A H -0.0546 0.4754 0.1819 0.076 Uiso 1 1 calc R
C11 C 0.2019(7) -0.0082(5) 0.05606(12) 0.0572(11) Uani 1 1 d .
C12 C 0.1612(11) -0.0984(6) 0.09052(18) 0.0985(19) Uani 1 1 d .
H12A H 0.0403 -0.0862 0.1084 0.118 Uiso 1 1 calc R
C13 C 0.2978(12) -0.2068(6) 0.0988(2) 0.109(2) Uani 1 1 d .
H13A H 0.2676 -0.2669 0.1223 0.131 Uiso 1 1 calc R
C14 C 0.4780(10) -0.2286(5) 0.07308(15) 0.0749(13) Uani 1 1 d .
C15 C 0.5135(9) -0.1394(5) 0.03853(17) 0.0840(14) Uani 1 1 d .
H15A H 0.6317 -0.1537 0.0200 0.101 Uiso 1 1 calc R
C16 C 0.3807(9) -0.0285(5) 0.02994(16) 0.0782(14) Uani 1 1 d .
H16A H 0.4121 0.0320 0.0066 0.094 Uiso 1 1 calc R
C17 C 0.6239(12) -0.3471(6) 0.0832(2) 0.108(2) Uani 1 1 d .
H17A H 0.7411 -0.3472 0.0622 0.161 Uiso 1 1 calc R
H17B H 0.5456 -0.4320 0.0806 0.161 Uiso 1 1 calc R
H17C H 0.6787 -0.3380 0.1132 0.161 Uiso 1 1 calc R

loop_
_atom_site_aniso_label
_atom_site_aniso_U_11
_atom_site_aniso_U_22
_atom_site_aniso_U_33
_atom_site_aniso_U_23
_atom_site_aniso_U_13
_atom_site_aniso_U_12
Cl1 0.0867(9) 0.0902(9) 0.1004(9) -0.0158(6) 0.0045(8) -0.0336(8)
S1 0.0598(6) 0.0756(7) 0.0522(5) -0.0020(5) -0.0093(5) 0.0027(6)
F1 0.085(2) 0.113(3) 0.238(5) 0.021(3) 0.042(3) 0.007(2)
F2 0.141(3) 0.092(2) 0.0924(19) -0.0143(15) 0.025(2) -0.049(2)
F3 0.161(3) 0.092(2) 0.0897(19) 0.0229(16) 0.023(2) -0.011(2)
O1 0.093(2) 0.105(2) 0.0592(16) -0.0079(15) -0.0232(17) 0.020(3)
O2 0.0555(18) 0.091(2) 0.093(2) -0.0024(19) 0.0006(16) -0.0051(19)
N1 0.067(2) 0.068(2) 0.0456(16) 0.0080(14) 0.0068(15) 0.005(2)
C1 0.058(2) 0.048(2) 0.075(3) -0.0035(19) 0.003(2) -0.0031(19)
C2 0.083(3) 0.057(2) 0.056(2) -0.007(2) 0.003(2) 0.004(2)
C3 0.091(4) 0.070(3) 0.073(3) 0.004(2) 0.019(3) 0.008(3)
C4 0.127(5) 0.104(4) 0.064(3) -0.018(3) -0.001(3) -0.017(4)
C5 0.054(2) 0.048(2) 0.059(2) -0.0008(17) 0.0042(18) -0.0023(19)
C6 0.048(2) 0.070(3) 0.067(2) -0.001(2) 0.0008(18) 0.009(2)
C7 0.052(2) 0.070(3) 0.061(2) -0.005(2) 0.0076(19) 0.009(2)
C8 0.051(2) 0.052(2) 0.050(2) 0.0058(17) 0.0030(17) 0.0018(18)
C9 0.049(2) 0.063(2) 0.067(2) -0.0056(18) -0.0040(18) 0.010(2)
C10 0.054(2) 0.065(2) 0.071(2) -0.009(2) 0.006(2) 0.011(2)
C11 0.063(3) 0.060(2) 0.048(2) -0.0004(17) -0.0050(18) -0.006(2)
C12 0.110(5) 0.098(4) 0.087(3) 0.028(3) 0.040(3) 0.021(4)
C13 0.149(6) 0.095(4) 0.083(3) 0.035(3) 0.031(4) 0.034(5)
C14 0.093(4) 0.062(3) 0.070(3) -0.002(2) -0.013(3) 0.005(3)
C15 0.071(3) 0.087(3) 0.095(3) 0.001(3) 0.013(3) 0.006(3)
C16 0.079(3) 0.078(3) 0.078(3) 0.023(2) 0.004(3) 0.001(3)
C17 0.140(6) 0.076(3) 0.107(4) 0.002(3) -0.013(4) 0.028(4)

loop_
_atom_type_symbol
_atom_type_description
_atom_type_scat_dispersion_real
_atom_type_scat_dispersion_imag
_atom_type_scat_source
C C 0.0033 0.0016 'International Tables Vol C Tables 4.2.6.8 and 6.1.1.4'
H H 0.0000 0.0000 'International Tables Vol C Tables 4.2.6.8 and 6.1.1.4'
N N 0.0061 0.0033 'International Tables Vol C Tables 4.2.6.8 and 6.1.1.4'
O O 0.0106 0.0060 'International Tables Vol C Tables 4.2.6.8 and 6.1.1.4'
F F 0.0171 0.0103 'International Tables Vol C Tables 4.2.6.8 and 6.1.1.4'
S S 0.1246 0.1234 'International Tables Vol C Tables 4.2.6.8 and 6.1.1.4'
Cl Cl 0.1484 0.1585 'International Tables Vol C Tables 4.2.6.8 and 6.1.1.4'

loop_
_geom_angle_atom_site_label_1
_geom_angle_atom_site_label_2
_geom_angle_atom_site_label_3
_geom_angle
O2 S1 O1 120.6(2)
O2 S1 N1 107.50(19)
O1 S1 N1 104.2(2)
O2 S1 C11 109.1(2)
O1 S1 C11 106.6(2)
N1 S1 C11 108.11(19)
C8 N1 S1 121.1(3)
C8 N1 H1B 119.4
S1 N1 H1B 119.4
C2 C1 C5 130.8(4)
C2 C1 Cl1 118.4(3)
C5 C1 Cl1 110.8(3)
C1 C2 C3 121.3(4)
C1 C2 C4 125.2(5)
C3 C2 C4 113.4(4)
F2 C3 F1 108.2(5)
F2 C3 F3 103.7(4)
F1 C3 F3 104.8(4)
F2 C3 C2 116.3(4)
F1 C3 C2 111.6(4)
F3 C3 C2 111.4(5)
C2 C4 H4A 109.5
C2 C4 H4B 109.5
H4A C4 H4B 109.5
C2 C4 H4C 109.5
H4A C4 H4C 109.5
H4B C4 H4C 109.5
C6 C5 C10 119.0(4)
C6 C5 C1 119.4(4)
C10 C5 C1 121.5(4)
C7 C6 C5 120.6(4)
C7 C6 H6A 119.7
C5 C6 H6A 119.7
C8 C7 C6 119.6(4)
C8 C7 H7A 120.2
C6 C7 H7A 120.2
C9 C8 C7 120.8(4)
C9 C8 N1 118.9(4)
C7 C8 N1 120.3(4)
C8 C9 C10 120.2(4)
C8 C9 H9A 119.9
C10 C9 H9A 119.9
C9 C10 C5 119.8(4)
C9 C10 H10A 120.1
C5 C10 H10A 120.1
C12 C11 C16 118.8(5)
C12 C11 S1 120.4(4)
C16 C11 S1 120.7(3)
C11 C12 C13 120.4(5)
C11 C12 H12A 119.8
C13 C12 H12A 119.8
C12 C13 C14 121.6(5)
C12 C13 H13A 119.2
C14 C13 H13A 119.2
C15 C14 C13 117.1(5)
C15 C14 C17 122.7(5)
C13 C14 C17 120.2(5)
C14 C15 C16 122.4(5)
C14 C15 H15A 118.8
C16 C15 H15A 118.8
C11 C16 C15 119.6(4)
C11 C16 H16A 120.2
C15 C16 H16A 120.2
C14 C17 H17A 109.5
C14 C17 H17B 109.5
H17A C17 H17B 109.5
C14 C17 H17C 109.5
H17A C17 H17C 109.5
H17B C17 H17C 109.5

loop_
_geom_bond_atom_site_label_1
_geom_bond_atom_site_label_2
_geom_bond_distance
Cl1 C1 1.739(4)
S1 O2 1.421(3)
S1 O1 1.434(3)
S1 N1 1.617(4)
S1 C11 1.752(5)
F1 C3 1.322(6)
F2 C3 1.308(6)
F3 C3 1.332(6)
N1 C8 1.445(5)
N1 H1B 0.8600
C1 C2 1.302(6)
C1 C5 1.498(5)
C2 C3 1.503(7)
C2 C4 1.513(6)
C4 H4A 0.9600
C4 H4B 0.9600
C4 H4C 0.9600
C5 C6 1.386(6)
C5 C10 1.387(6)
C6 C7 1.379(5)
C6 H6A 0.9300
C7 C8 1.367(6)
C7 H7A 0.9300
C8 C9 1.364(5)
C9 C10 1.385(5)
C9 H9A 0.9300
C10 H10A 0.9300
C11 C12 1.372(6)
C11 C16 1.373(6)
C12 C13 1.374(8)
C12 H12A 0.9300
C13 C14 1.375(8)
C13 H13A 0.9300
C14 C15 1.362(7)
C14 C17 1.496(7)
C15 C16 1.381(7)
C15 H15A 0.9300
C16 H16A 0.9300
C17 H17A 0.9600
C17 H17B 0.9600
C17 H17C 0.9600

loop_
_geom_hbond_atom_site_label_D
_geom_hbond_atom_site_label_H
_geom_hbond_atom_site_label_A
_geom_hbond_distance_DH
_geom_hbond_distance_HA
_geom_hbond_distance_DA
_geom_hbond_angle_DHA
_geom_hbond_site_symmetry_A
N1 H1B O1 0.86 2.16 2.840(5) 136.3 2

loop_
_geom_torsion_atom_site_label_1
_geom_torsion_atom_site_label_2
_geom_torsion_atom_site_label_3
_geom_torsion_atom_site_label_4
_geom_torsion
O2 S1 N1 C8 43.4(4)
O1 S1 N1 C8 172.5(3)
C11 S1 N1 C8 -74.3(3)
C5 C1 C2 C3 0.6(8)
Cl1 C1 C2 C3 178.9(4)
C5 C1 C2 C4 -176.1(5)
Cl1 C1 C2 C4 2.2(7)
C1 C2 C3 F2 21.5(7)
C4 C2 C3 F2 -161.5(5)
C1 C2 C3 F1 -103.3(6)
C4 C2 C3 F1 73.7(6)
C1 C2 C3 F3 139.9(5)
C4 C2 C3 F3 -43.0(6)
C2 C1 C5 C6 -119.3(6)
Cl1 C1 C5 C6 62.2(4)
C2 C1 C5 C10 63.5(7)
Cl1 C1 C5 C10 -114.9(4)
C10 C5 C6 C7 -0.7(7)
C1 C5 C6 C7 -177.9(4)
C5 C6 C7 C8 1.5(7)
C6 C7 C8 C9 -1.2(7)
C6 C7 C8 N1 175.4(4)
S1 N1 C8 C9 -82.9(4)
S1 N1 C8 C7 100.4(4)
C7 C8 C9 C10 -0.1(6)
N1 C8 C9 C10 -176.7(4)
C8 C9 C10 C5 1.0(6)
C6 C5 C10 C9 -0.6(6)
C1 C5 C10 C9 176.5(4)
O2 S1 C11 C12 -3.0(5)
O1 S1 C11 C12 -134.7(5)
N1 S1 C11 C12 113.7(4)
O2 S1 C11 C16 175.2(4)
O1 S1 C11 C16 43.4(4)
N1 S1 C11 C16 -68.2(4)
C16 C11 C12 C13 0.3(9)
S1 C11 C12 C13 178.4(5)
C11 C12 C13 C14 -0.1(10)
C12 C13 C14 C15 -1.1(9)
C12 C13 C14 C17 179.6(6)
C13 C14 C15 C16 2.1(8)
C17 C14 C15 C16 -178.6(5)
C12 C11 C16 C15 0.7(7)
S1 C11 C16 C15 -177.5(4)
C14 C15 C16 C11 -1.9(8)
